data_1551877
loop_
_publ_author_name
'Tamoghna Mitra'
'Kim E. Jelfs'
'Marc Schmidtmann'
'Adham Ahmed'
'Samantha Y. Chong'
'Dave J. Adams'
'Andrew I. Cooper'

_publ_section_title
;
 Molecular shape sorting using molecular organic cages
;
_journal_name_full 'Nature Chemistry'
_journal_page_first 276
_journal_page_last 281
_journal_paper_doi 10.1038/nchem.1550
_journal_volume 5
_journal_year 2013
_chemical_absolute_configuration syn
_chemical_formula_sum 'C114.75 H141 N12'
_chemical_formula_weight 1688.40
_space_group_IT_number 20
_space_group_name_Hall 'C 2c 2'
_space_group_name_H-M_alt 'C 2 2 21'
_symmetry_cell_setting orthorhombic
_symmetry_space_group_name_H-M 'C 2 2 21'
_atom_sites_solution_hydrogens difmap
_atom_sites_solution_primary direct
_atom_sites_solution_secondary difmap
_cell_angle_alpha 90.00
_cell_angle_beta 90.00
_cell_angle_gamma 90.00
_cell_formula_units_Z 8
_cell_length_a 28.3772(19)
_cell_length_b 35.137(2)
_cell_length_c 21.3407(13)
_cell_measurement_reflns_used 9871
_cell_measurement_temperature 100(2)
_cell_measurement_theta_max 24.79
_cell_measurement_theta_min 2.23
_cell_volume 21279(2)
_computing_cell_refinement 'Bruker AXS SAINT V7.68A'
_computing_data_collection 'CrystalClear-SM Expert 2.1 (Rigaku, 2011)'
_computing_data_reduction 'Bruker AXS SAINT V7.68A'
_computing_structure_refinement 'SHELXL (Sheldrick, 2008)'
_computing_structure_solution 'SHELXD (Sheldrick, 2008)'
_diffrn_ambient_temperature 100(2)
_diffrn_detector_area_resol_mean 28.5714
_diffrn_measured_fraction_theta_full 0.994
_diffrn_measured_fraction_theta_max 0.994
_diffrn_measurement_device_type 'Rigaku Saturn724+ (2x2 bin mode)'
_diffrn_measurement_method 'profile data from \w-scans'
_diffrn_radiation_monochromator confocal
_diffrn_radiation_source 'Rotating Anode'
_diffrn_radiation_type 'Mo K\a'
_diffrn_radiation_wavelength 0.71073
_diffrn_reflns_av_R_equivalents 0.0542
_diffrn_reflns_av_sigmaI/netI 0.0372
_diffrn_reflns_limit_h_max 35
_diffrn_reflns_limit_h_min -35
_diffrn_reflns_limit_k_max 44
_diffrn_reflns_limit_k_min -43
_diffrn_reflns_limit_l_max 22
_diffrn_reflns_limit_l_min -26
_diffrn_reflns_number 151757
_diffrn_reflns_theta_full 26.44
_diffrn_reflns_theta_max 26.44
_diffrn_reflns_theta_min 1.72
_exptl_absorpt_coefficient_mu 0.062
_exptl_absorpt_correction_T_max 1.0000
_exptl_absorpt_correction_T_min 0.5776
_exptl_absorpt_correction_type multi-scan
_exptl_absorpt_process_details 'SADABS 2008/1 (Sheldrick, 2008)'
_exptl_crystal_colour colourless
_exptl_crystal_density_diffrn 1.054
_exptl_crystal_density_method 'not measured'
_exptl_crystal_description block
_exptl_crystal_F_000 7308
_exptl_crystal_size_max 0.34
_exptl_crystal_size_mid 0.34
_exptl_crystal_size_min 0.24
_refine_diff_density_max 0.880
_refine_diff_density_min -0.358
_refine_diff_density_rms 0.083
_refine_ls_abs_structure_details 'Flack H D (1983), Acta Cryst. A39, 876-881'
_refine_ls_abs_structure_Flack -1(3)
_refine_ls_extinction_method none
_refine_ls_goodness_of_fit_ref 2.345
_refine_ls_hydrogen_treatment constr
_refine_ls_matrix_type full
_refine_ls_number_parameters 1206
_refine_ls_number_reflns 21672
_refine_ls_number_restraints 346
_refine_ls_restrained_S_all 2.353
_refine_ls_R_factor_all 0.1155
_refine_ls_R_factor_gt 0.1060
_refine_ls_shift/su_max 0.003
_refine_ls_shift/su_mean 0.000
_refine_ls_structure_factor_coef Fsqd
_refine_ls_weighting_details 'calc w=1/[\s^2^(Fo^2^)+(0.1000P)^2^+0.0000P] where P=(Fo^2^+2Fc^2^)/3'
_refine_ls_weighting_scheme calc
_refine_ls_wR_factor_gt 0.3005
_refine_ls_wR_factor_ref 0.3055
_reflns_number_gt 18737
_reflns_number_total 21672
_reflns_threshold_expression >2sigma(I)
_cod_data_source_file nchem.1550-s6.cif
_cod_data_source_block Mes@CC3
_cod_original_sg_symbol_H-M C222(1)
_cod_database_code 1551877

loop_
_symmetry_equiv_pos_as_xyz
'x, y, z'
'-x, -y, z+1/2'
'-x, y, -z+1/2'
'x, -y, -z'
'x+1/2, y+1/2, z'
'-x+1/2, -y+1/2, z+1/2'
'-x+1/2, y+1/2, -z+1/2'
'x+1/2, -y+1/2, -z'

loop_
_atom_site_label
_atom_site_type_symbol
_atom_site_fract_x
_atom_site_fract_y
_atom_site_fract_z
_atom_site_U_iso_or_equiv
_atom_site_adp_type
_atom_site_occupancy
_atom_site_symmetry_multiplicity
_atom_site_calc_flag
_atom_site_refinement_flags
_atom_site_disorder_assembly
_atom_site_disorder_group
N1 N 0.15716(11) 0.78581(9) 0.47493(13) 0.0476(7) Uani 1 1 d . . .
N2 N 0.16505(10) 0.83078(8) 0.58856(12) 0.0416(6) Uani 1 1 d . . .
N3 N 0.27430(11) 0.63438(10) 0.41101(16) 0.0525(8) Uani 1 1 d . . .
N4 N 0.35963(13) 0.62421(14) 0.4888(2) 0.0753(12) Uani 1 1 d . . .
N5 N 0.05712(11) 0.62394(9) 0.50389(15) 0.0481(7) Uani 1 1 d . . .
N6 N 0.03851(10) 0.58622(9) 0.62256(14) 0.0458(7) Uani 1 1 d . . .
N7 N 0.39418(15) 0.7096(2) 0.7557(2) 0.123(3) Uani 1 1 d . . .
N8 N 0.33980(13) 0.7793(2) 0.76805(16) 0.102(2) Uani 1 1 d . . .
N9 N 0.29956(17) 0.5439(2) 0.7469(3) 0.103(2) Uani 1 1 d . . .
N10 N 0.20635(12) 0.53925(11) 0.80796(16) 0.0608(9) Uani 1 1 d . . .
N11 N 0.07616(12) 0.68736(9) 0.86613(14) 0.0507(7) Uani 1 1 d . . .
N12 N 0.12802(10) 0.75917(9) 0.86297(13) 0.0455(7) Uani 1 1 d . . .
C1 C 0.14981(14) 0.71752(11) 0.48312(15) 0.0476(8) Uani 1 1 d . . .
C2 C 0.19548(13) 0.71021(11) 0.46067(15) 0.0463(8) Uani 1 1 d . . .
H2 H 0.2164 0.7308 0.4530 0.056 Uiso 1 1 calc R . .
C3 C 0.21048(14) 0.67320(11) 0.44955(17) 0.0504(8) Uani 1 1 d . . .
C4 C 0.17858(14) 0.64295(11) 0.45960(18) 0.0493(8) Uani 1 1 d . . .
H4 H 0.1881 0.6175 0.4517 0.059 Uiso 1 1 calc R . .
C5 C 0.13337(13) 0.65036(11) 0.48093(16) 0.0478(8) Uani 1 1 d . . .
C6 C 0.11898(14) 0.68710(12) 0.49307(15) 0.0489(8) Uani 1 1 d . . .
H6 H 0.0880 0.6917 0.5082 0.059 Uiso 1 1 calc R . .
C7 C 0.13317(13) 0.75717(11) 0.49129(14) 0.0446(8) Uani 1 1 d . . .
H7 H 0.1031 0.7613 0.5097 0.054 Uiso 1 1 calc R . .
C8 C 0.25864(15) 0.66687(12) 0.42569(18) 0.0536(9) Uani 1 1 d . . .
H8 H 0.2789 0.6882 0.4211 0.064 Uiso 1 1 calc R . .
C9 C 0.09953(13) 0.61828(10) 0.49014(17) 0.0462(8) Uani 1 1 d . . .
H9 H 0.1104 0.5929 0.4855 0.055 Uiso 1 1 calc R . .
C10 C 0.37221(18) 0.6628(3) 0.6805(3) 0.113(3) Uani 1 1 d . . .
C11 C 0.3542(2) 0.6374(3) 0.7261(3) 0.117(3) Uani 1 1 d . . .
H11 H 0.3563 0.6443 0.7691 0.141 Uiso 1 1 calc R . .
C12 C 0.3351(2) 0.6052(3) 0.7118(3) 0.119(3) Uani 1 1 d . . .
C13 C 0.3318(2) 0.5915(3) 0.6464(3) 0.111(3) Uani 1 1 d . . .
H13 H 0.3187 0.5675 0.6357 0.133 Uiso 1 1 calc R . .
C14 C 0.34971(19) 0.6172(2) 0.6012(3) 0.092(2) Uani 1 1 d . . .
C15 C 0.37046(18) 0.6515(2) 0.6184(3) 0.100(2) Uani 1 1 d . . .
H15 H 0.3837 0.6674 0.5870 0.119 Uiso 1 1 calc R . .
C16 C 0.39283(17) 0.7002(3) 0.6998(2) 0.112(3) Uani 1 1 d . . .
H16 H 0.4050 0.7169 0.6688 0.134 Uiso 1 1 calc R . .
C17 C 0.3169(2) 0.5773(3) 0.7609(3) 0.124(3) Uani 1 1 d . . .
H17 H 0.3182 0.5846 0.8038 0.149 Uiso 1 1 calc R . .
C18 C 0.3451(2) 0.6038(2) 0.5334(3) 0.0903(18) Uani 1 1 d . . .
H18 H 0.3311 0.5798 0.5247 0.108 Uiso 1 1 calc R . .
C19 C 0.10507(14) 0.63028(12) 0.8173(2) 0.0558(9) Uani 1 1 d . . .
C20 C 0.07308(15) 0.63292(12) 0.76649(18) 0.0531(9) Uani 1 1 d . . .
H20 H 0.0508 0.6531 0.7654 0.064 Uiso 1 1 calc R . .
C21 C 0.07392(14) 0.60675(11) 0.71878(19) 0.0522(9) Uani 1 1 d . . .
C22 C 0.10684(15) 0.57730(12) 0.7204(2) 0.0564(10) Uani 1 1 d . . .
H22 H 0.1073 0.5590 0.6877 0.068 Uiso 1 1 calc R . .
C23 C 0.13905(15) 0.57447(12) 0.7695(2) 0.0572(10) Uani 1 1 d . . .
C24 C 0.13663(14) 0.60097(14) 0.8183(2) 0.0625(11) Uani 1 1 d . . .
H24 H 0.1575 0.5985 0.8529 0.075 Uiso 1 1 calc R . .
C25 C 0.10350(15) 0.65931(13) 0.86689(19) 0.0567(10) Uani 1 1 d . . .
H25 H 0.1244 0.6567 0.9014 0.068 Uiso 1 1 calc R . .
C26 C 0.04078(13) 0.61023(10) 0.66551(18) 0.0456(8) Uani 1 1 d . . .
H26 H 0.0204 0.6316 0.6640 0.055 Uiso 1 1 calc R . .
C27 C 0.17366(15) 0.54346(15) 0.7663(2) 0.0640(11) Uani 1 1 d . . .
H27 H 0.1720 0.5259 0.7325 0.077 Uiso 1 1 calc R . .
C28 C 0.20705(12) 0.80886(13) 0.68008(16) 0.0517(9) Uani 1 1 d . . .
C29 C 0.16582(13) 0.79932(12) 0.71383(15) 0.0497(9) Uani 1 1 d . . .
H29 H 0.1356 0.8052 0.6972 0.060 Uiso 1 1 calc R . .
C30 C 0.16980(13) 0.78116(11) 0.77165(15) 0.0453(8) Uani 1 1 d . . .
C31 C 0.21335(13) 0.77301(13) 0.79590(16) 0.0518(9) Uani 1 1 d . . .
H31 H 0.2157 0.7611 0.8357 0.062 Uiso 1 1 calc R . .
C32 C 0.25512(14) 0.78209(15) 0.76237(16) 0.0591(11) Uani 1 1 d . . .
C33 C 0.25140(13) 0.80040(14) 0.70553(16) 0.0577(11) Uani 1 1 d . . .
H33 H 0.2791 0.8074 0.6834 0.069 Uiso 1 1 calc R . .
C34 C 0.20358(13) 0.82544(12) 0.61689(15) 0.0493(9) Uani 1 1 d . . .
H34 H 0.2319 0.8325 0.5962 0.059 Uiso 1 1 calc R . .
C35 C 0.12652(12) 0.77309(11) 0.80862(14) 0.0435(8) Uani 1 1 d . . .
H35 H 0.0967 0.7786 0.7906 0.052 Uiso 1 1 calc R . .
C36 C 0.29994(14) 0.77345(18) 0.79217(17) 0.0720(14) Uani 1 1 d . . .
H36 H 0.2991 0.7626 0.8329 0.086 Uiso 1 1 calc R . .
C37 C 0.13689(12) 0.82328(10) 0.48117(15) 0.0425(7) Uani 1 1 d . . .
H37 H 0.1041 0.8212 0.4981 0.051 Uiso 1 1 calc R . .
C38 C 0.16716(11) 0.84658(10) 0.52620(14) 0.0389(7) Uani 1 1 d . . .
H38 H 0.2006 0.8461 0.5114 0.047 Uiso 1 1 calc R . .
C39 C 0.14971(16) 0.88819(11) 0.52743(18) 0.0535(9) Uani 1 1 d . . .
H39A H 0.1178 0.8890 0.5462 0.064 Uiso 1 1 calc R . .
H39B H 0.1709 0.9034 0.5544 0.064 Uiso 1 1 calc R . .
C40 C 0.14791(18) 0.90612(13) 0.4621(2) 0.0647(11) Uani 1 1 d . . .
H40A H 0.1351 0.9323 0.4651 0.078 Uiso 1 1 calc R . .
H40B H 0.1802 0.9078 0.4447 0.078 Uiso 1 1 calc R . .
C41 C 0.11762(17) 0.88283(15) 0.41954(19) 0.0690(13) Uani 1 1 d . . .
H41A H 0.1177 0.8942 0.3771 0.083 Uiso 1 1 calc R . .
H41B H 0.0848 0.8830 0.4352 0.083 Uiso 1 1 calc R . .
C42 C 0.13559(15) 0.84175(13) 0.41603(16) 0.0555(9) Uani 1 1 d . . .
H42A H 0.1676 0.8415 0.3977 0.067 Uiso 1 1 calc R . .
H42B H 0.1147 0.8267 0.3882 0.067 Uiso 1 1 calc R . .
C43 C 0.32253(14) 0.63369(12) 0.3853(2) 0.0561(9) Uani 1 1 d . . .
H43 H 0.3360 0.6600 0.3859 0.067 Uiso 1 1 calc R . .
C44 C 0.35321(16) 0.60730(14) 0.4257(2) 0.0668(12) Uani 1 1 d . . .
H44 H 0.3372 0.5821 0.4300 0.080 Uiso 1 1 calc R . .
C45 C 0.40183(18) 0.60152(17) 0.3957(3) 0.0785(14) Uani 1 1 d . . .
H45A H 0.4193 0.6259 0.3963 0.094 Uiso 1 1 calc R . .
H45B H 0.4199 0.5828 0.4207 0.094 Uiso 1 1 calc R . .
C46 C 0.39783(19) 0.58771(17) 0.3297(3) 0.0849(16) Uani 1 1 d . . .
H46A H 0.3828 0.5623 0.3294 0.102 Uiso 1 1 calc R . .
H46B H 0.4297 0.5851 0.3114 0.102 Uiso 1 1 calc R . .
C47 C 0.36874(16) 0.61505(14) 0.2896(2) 0.0675(11) Uani 1 1 d . . .
H47A H 0.3658 0.6049 0.2465 0.081 Uiso 1 1 calc R . .
H47B H 0.3846 0.6401 0.2874 0.081 Uiso 1 1 calc R . .
C48 C 0.31982(16) 0.61958(14) 0.3189(2) 0.0642(11) Uani 1 1 d . . .
H48A H 0.3011 0.6377 0.2936 0.077 Uiso 1 1 calc R . .
H48B H 0.3034 0.5947 0.3182 0.077 Uiso 1 1 calc R . .
C49 C 0.02539(13) 0.59153(11) 0.51056(17) 0.0469(8) Uani 1 1 d . . .
H49 H 0.0443 0.5676 0.5068 0.056 Uiso 1 1 calc R . .
C50 C 0.00274(12) 0.59225(10) 0.57377(18) 0.0450(8) Uani 1 1 d . . .
H50 H -0.0129 0.6174 0.5804 0.054 Uiso 1 1 calc R . .
C51 C -0.03409(13) 0.55993(12) 0.5809(2) 0.0532(9) Uani 1 1 d . . .
H51A H -0.0181 0.5349 0.5790 0.064 Uiso 1 1 calc R . .
H51B H -0.0499 0.5621 0.6221 0.064 Uiso 1 1 calc R . .
C52 C -0.07063(14) 0.56248(13) 0.5289(2) 0.0629(11) Uani 1 1 d . . .
H52A H -0.0934 0.5413 0.5331 0.075 Uiso 1 1 calc R . .
H52B H -0.0882 0.5867 0.5327 0.075 Uiso 1 1 calc R . .
C53 C -0.04723(14) 0.56053(14) 0.4658(2) 0.0621(11) Uani 1 1 d . . .
H53A H -0.0714 0.5627 0.4325 0.075 Uiso 1 1 calc R . .
H53B H -0.0314 0.5356 0.4610 0.075 Uiso 1 1 calc R . .
C54 C -0.01142(15) 0.59197(12) 0.45826(19) 0.0547(9) Uani 1 1 d . . .
H54A H -0.0278 0.6168 0.4584 0.066 Uiso 1 1 calc R . .
H54B H 0.0046 0.5891 0.4173 0.066 Uiso 1 1 calc R . .
C55 C 0.41582(17) 0.7452(3) 0.7710(2) 0.118(3) Uani 1 1 d . . .
H55 H 0.4266 0.7581 0.7318 0.142 Uiso 1 1 calc R . .
C56 C 0.38135(15) 0.7711(3) 0.8056(2) 0.129(4) Uani 1 1 d . . .
H56 H 0.3706 0.7572 0.8440 0.154 Uiso 1 1 calc R . .
C57 C 0.40449(18) 0.8067(3) 0.8265(2) 0.139(4) Uani 1 1 d . . .
H57A H 0.3818 0.8221 0.8510 0.167 Uiso 1 1 calc R . .
H57B H 0.4141 0.8218 0.7894 0.167 Uiso 1 1 calc R . .
C58 C 0.44832(18) 0.7981(5) 0.8672(3) 0.205(7) Uani 1 1 d . . .
H58A H 0.4638 0.8224 0.8790 0.246 Uiso 1 1 calc R . .
H58B H 0.4383 0.7852 0.9062 0.246 Uiso 1 1 calc R . .
C59 C 0.48269(16) 0.7736(4) 0.8334(2) 0.176(6) Uani 1 1 d . . .
H59A H 0.5096 0.7677 0.8613 0.211 Uiso 1 1 calc R . .
H59B H 0.4949 0.7873 0.7963 0.211 Uiso 1 1 calc R . .
C60 C 0.45849(18) 0.7363(4) 0.8126(3) 0.157(5) Uani 1 1 d . . .
H60A H 0.4812 0.7204 0.7890 0.189 Uiso 1 1 calc R . .
H60B H 0.4482 0.7219 0.8499 0.189 Uiso 1 1 calc R . .
C61 C 0.28892(17) 0.5201(2) 0.8019(3) 0.095(2) Uani 1 1 d . . .
H61 H 0.2950 0.5344 0.8417 0.114 Uiso 1 1 calc R . .
C62 C 0.23697(16) 0.50708(16) 0.7980(2) 0.0709(13) Uani 1 1 d . . .
H62 H 0.2304 0.4950 0.7564 0.085 Uiso 1 1 calc R . .
C63 C 0.22817(18) 0.47847(16) 0.8515(2) 0.0715(13) Uani 1 1 d . . .
H63A H 0.2333 0.4913 0.8923 0.086 Uiso 1 1 calc R . .
H63B H 0.1950 0.4698 0.8501 0.086 Uiso 1 1 calc R . .
C64 C 0.2610(2) 0.4437(2) 0.8466(3) 0.0902(18) Uani 1 1 d . . .
H64A H 0.2546 0.4260 0.8817 0.108 Uiso 1 1 calc R . .
H64B H 0.2549 0.4300 0.8069 0.108 Uiso 1 1 calc R . .
C65 C 0.3118(2) 0.4562(2) 0.8488(3) 0.109(3) Uani 1 1 d . . .
H65A H 0.3327 0.4338 0.8435 0.131 Uiso 1 1 calc R . .
H65B H 0.3187 0.4677 0.8901 0.131 Uiso 1 1 calc R . .
C66 C 0.3216(2) 0.4853(3) 0.7965(4) 0.131(4) Uani 1 1 d . . .
H66A H 0.3548 0.4938 0.7991 0.158 Uiso 1 1 calc R . .
H66B H 0.3169 0.4730 0.7552 0.158 Uiso 1 1 calc R . .
C67 C 0.07738(14) 0.71379(12) 0.91880(16) 0.0525(9) Uani 1 1 d . . .
H67 H 0.1046 0.7072 0.9465 0.063 Uiso 1 1 calc R . .
C68 C 0.08299(12) 0.75482(11) 0.89577(16) 0.0450(8) Uani 1 1 d . . .
H68 H 0.0565 0.7612 0.8667 0.054 Uiso 1 1 calc R . .
C69 C 0.08256(16) 0.78227(14) 0.95144(19) 0.0616(11) Uani 1 1 d . . .
H69A H 0.0858 0.8087 0.9361 0.074 Uiso 1 1 calc R . .
H69B H 0.1097 0.7767 0.9792 0.074 Uiso 1 1 calc R . .
C70 C 0.03663(18) 0.77831(16) 0.9886(2) 0.0721(13) Uani 1 1 d . . .
H70A H 0.0097 0.7861 0.9620 0.086 Uiso 1 1 calc R . .
H70B H 0.0376 0.7954 1.0255 0.086 Uiso 1 1 calc R . .
C71 C 0.02953(18) 0.73699(19) 1.01062(19) 0.0814(16) Uani 1 1 d . . .
H71A H 0.0543 0.7304 1.0414 0.098 Uiso 1 1 calc R . .
H71B H -0.0014 0.7347 1.0318 0.098 Uiso 1 1 calc R . .
C72 C 0.03148(17) 0.70919(15) 0.9560(2) 0.0671(12) Uani 1 1 d . . .
H72A H 0.0043 0.7137 0.9280 0.081 Uiso 1 1 calc R . .
H72B H 0.0293 0.6828 0.9721 0.081 Uiso 1 1 calc R . .
C73 C 0.30412(15) 0.82753(13) 0.4923(2) 0.0677(13) Uani 1 1 d D . .
C74 C 0.33254(17) 0.82220(15) 0.5429(2) 0.0744(13) Uani 1 1 d D . .
H74 H 0.3409 0.7970 0.5545 0.089 Uiso 1 1 calc R . .
C75 C 0.34976(17) 0.85245(15) 0.5783(2) 0.0712(13) Uani 1 1 d D . .
C76 C 0.33663(16) 0.88832(14) 0.5614(2) 0.0658(12) Uani 1 1 d D . .
H76 H 0.3473 0.9091 0.5862 0.079 Uiso 1 1 calc R . .
C77 C 0.30806(15) 0.89616(13) 0.5090(2) 0.0660(12) Uani 1 1 d D . .
C78 C 0.29211(16) 0.86552(14) 0.4749(2) 0.0696(13) Uani 1 1 d D . .
H78 H 0.2728 0.8697 0.4392 0.083 Uiso 1 1 calc R . .
C79 C 0.2851(2) 0.79613(17) 0.4536(3) 0.0919(19) Uani 1 1 d D . .
H79A H 0.2524 0.7910 0.4658 0.138 Uiso 1 1 calc R . .
H79B H 0.3042 0.7732 0.4601 0.138 Uiso 1 1 calc R . .
H79C H 0.2862 0.8034 0.4093 0.138 Uiso 1 1 calc R . .
C80 C 0.3812(2) 0.84535(19) 0.6326(3) 0.0909(16) Uani 1 1 d D . .
H80A H 0.4138 0.8427 0.6180 0.136 Uiso 1 1 calc R . .
H80B H 0.3715 0.8219 0.6539 0.136 Uiso 1 1 calc R . .
H80C H 0.3792 0.8668 0.6619 0.136 Uiso 1 1 calc R . .
C81 C 0.29575(18) 0.93672(14) 0.4894(2) 0.0717(12) Uani 1 1 d D . .
H81A H 0.3164 0.9547 0.5113 0.108 Uiso 1 1 calc R . .
H81B H 0.2629 0.9421 0.5003 0.108 Uiso 1 1 calc R . .
H81C H 0.3000 0.9394 0.4441 0.108 Uiso 1 1 calc R . .
C82 C 0.0000 0.7743(3) 0.7500 0.095(3) Uani 1 2 d SD . .
C83 C 0.0199(2) 0.7978(2) 0.6999(4) 0.108(3) Uani 1 1 d D . .
H83 H 0.0341 0.7850 0.6656 0.130 Uiso 1 1 calc R . .
C84 C 0.0199(2) 0.8363(2) 0.6987(3) 0.0935(18) Uani 1 1 d D . .
C85 C 0.0000 0.8550(3) 0.7500 0.096(3) Uani 1 2 d SD . .
H85 H 0.0000 0.8821 0.7500 0.115 Uiso 1 2 calc SR . .
C86 C 0.0000 0.7350(3) 0.7500 0.304(19) Uani 1 2 d SD . .
H86A H -0.0173 0.7257 0.7133 0.457 Uiso 0.50 1 calc PR . .
H86B H -0.0152 0.7257 0.7883 0.457 Uiso 0.50 1 calc PR . .
H86C H 0.0325 0.7257 0.7484 0.457 Uiso 0.50 1 calc PR . .
C87 C 0.0407(3) 0.8579(4) 0.6484(4) 0.142(4) Uani 1 1 d D . .
H87A H 0.0313 0.8468 0.6081 0.214 Uiso 1 1 calc R . .
H87B H 0.0751 0.8571 0.6522 0.214 Uiso 1 1 calc R . .
H87C H 0.0299 0.8843 0.6507 0.214 Uiso 1 1 calc R . .
C88 C 0.2451(6) 0.7067(5) 0.6301(8) 0.059(3) Uiso 0.33 1 d P A 1
C89 C 0.2591(3) 0.6900(2) 0.6934(3) 0.073(2) Uani 0.67 1 d P A 1
C90 C 0.2280(5) 0.6728(4) 0.7307(6) 0.050(3) Uiso 0.33 1 d P A 1
C91 C 0.1788(7) 0.6802(5) 0.7217(9) 0.085(4) Uiso 0.33 1 d P A 1
C92 C 0.1635(9) 0.6992(7) 0.6613(12) 0.082(7) Uiso 0.33 1 d P A 1
C93 C 0.1976(3) 0.7169(2) 0.6337(4) 0.079(2) Uani 0.67 1 d P A 1
C94 C 0.2823(2) 0.7243(2) 0.5943(3) 0.100(2) Uani 1 1 d . A 1
C95 C 0.2366(4) 0.6628(4) 0.7995(4) 0.118(4) Uani 0.67 1 d P A 1
C96 C 0.1114(3) 0.7095(2) 0.6601(4) 0.082(2) Uani 0.67 1 d P A 1
C97 C 0.2030(8) 0.5963(3) 0.6068(6) 0.109(8) Uani 0.67 1 d P A 1
C98 C 0.2584(4) 0.6882(4) 0.6264(6) 0.049(3) Uiso 0.33 1 d P A 1
C99 C 0.2416(3) 0.6604(3) 0.6038(3) 0.078(2) Uani 0.67 1 d PD A 1
C100 C 0.2201(5) 0.6261(4) 0.6346(7) 0.058(3) Uiso 0.33 1 d P A 1
C101 C 0.2170(5) 0.6303(4) 0.7012(7) 0.066(3) Uiso 0.33 1 d P A 1
C102 C 0.2381(5) 0.6589(5) 0.7287(6) 0.056(3) Uiso 0.33 1 d P A 1
C103 C 0.2375(13) 0.6990(6) 0.6092(18) 0.130(11) Uiso 0.33 1 d PD A 1
C104 C 0.1581(9) 0.6923(8) 0.6465(13) 0.091(8) Uiso 0.33 1 d P A 1
C105 C 0.1644(4) 0.6557(3) 0.6373(6) 0.054(3) Uiso 0.33 1 d P A 1
C106 C 0.2098(5) 0.6388(4) 0.6200(7) 0.058(3) Uiso 0.33 1 d P A 1
C107 C 0.1197(3) 0.4753(3) 0.6148(5) 0.045(2) Uiso 0.38 1 d PD B 1
C108 C 0.1612(4) 0.4904(4) 0.5930(6) 0.062(3) Uiso 0.38 1 d PD B 1
C109 C 0.2046(4) 0.4735(4) 0.6082(6) 0.069(3) Uiso 0.38 1 d PD B 1
C110 C 0.2071(4) 0.4436(3) 0.6464(5) 0.060(3) Uiso 0.38 1 d PD B 1
C111 C 0.1662(3) 0.4276(2) 0.6714(5) 0.046(2) Uiso 0.38 1 d PD B 1
C112 C 0.1222(4) 0.4429(3) 0.6552(5) 0.044(2) Uiso 0.38 1 d PD B 1
C113 C 0.0715(4) 0.4885(4) 0.6026(7) 0.059(4) Uiso 0.38 1 d PD B 1
C114 C 0.2467(6) 0.4926(6) 0.5834(11) 0.102(5) Uiso 0.38 1 d PD B 1
C115 C 0.1700(7) 0.3891(4) 0.7046(9) 0.088(3) Uiso 0.38 1 d PD B 1
C116 C 0.0880(5) 0.4662(4) 0.7538(6) 0.082(4) Uiso 0.38 1 d PD C 2
C117 C 0.0808(4) 0.4813(3) 0.6937(5) 0.066(3) Uiso 0.38 1 d PD C 2
C118 C 0.1084(4) 0.4704(3) 0.6411(5) 0.059(3) Uiso 0.38 1 d PD C 2
C119 C 0.1420(5) 0.4442(3) 0.6523(5) 0.055(3) Uiso 0.38 1 d PD C 2
C120 C 0.1497(4) 0.4263(3) 0.7093(5) 0.066(3) Uiso 0.38 1 d PD C 2
C121 C 0.1238(5) 0.4381(4) 0.7607(7) 0.078(3) Uiso 0.38 1 d PD C 2
C122 C 0.0561(10) 0.4683(9) 0.8074(11) 0.135(8) Uiso 0.38 1 d PD C 2
C123 C 0.1018(6) 0.4910(4) 0.5819(6) 0.067(3) Uiso 0.38 1 d PD C 2
C124 C 0.1874(6) 0.3952(5) 0.7141(11) 0.088(3) Uiso 0.38 1 d PD C 2
C125 C 0.4816(4) 0.6040(3) 0.5900(5) 0.083(3) Uiso 0.50 1 d PD D 1
C126 C 0.4886(6) 0.6226(4) 0.6477(6) 0.123(5) Uiso 0.50 1 d PD D 1
C127 C 0.4762(7) 0.6065(4) 0.7066(7) 0.131(5) Uiso 0.50 1 d PD . 1
C128 C 0.4517(7) 0.5738(4) 0.7035(8) 0.130(5) Uiso 0.50 1 d PD D 1
C129 C 0.4454(8) 0.5537(5) 0.6465(8) 0.158(7) Uiso 0.50 1 d PD D 1
C130 C 0.4593(6) 0.5684(4) 0.5895(7) 0.119(5) Uiso 0.50 1 d PD D 1
C131 C 0.4908(6) 0.6203(4) 0.5319(6) 0.106(4) Uiso 0.50 1 d PD D 1
C132 C 0.4799(6) 0.6303(5) 0.7635(7) 0.129(5) Uiso 0.50 1 d PD . 1
C133 C 0.4163(8) 0.5168(5) 0.6519(10) 0.148(7) Uiso 0.50 1 d PD D 1
C134 C 0.3610(7) 0.5000 0.5000 0.135(8) Uiso 0.50 2 d SPD . 2
C135 C 0.3333(4) 0.4969(4) 0.5543(6) 0.102(4) Uiso 0.50 1 d PD . 2
C136 C 0.2852(4) 0.4965(4) 0.5569(6) 0.095(3) Uiso 0.50 1 d PD . 2
C137 C 0.2600(6) 0.5000 0.5000 0.096(5) Uiso 0.50 2 d SPD . 2
C138 C 0.4113(9) 0.5000 0.5000 0.185(14) Uiso 0.50 2 d SPD . 2
C139 C 0.2604(7) 0.4920(6) 0.6136(9) 0.137(7) Uiso 0.50 1 d PD . 2
C140 C 0.0000 0.4085(5) 0.7500 0.105(6) Uiso 0.50 2 d SPD . 1
C141 C 0.0377(4) 0.4296(3) 0.7791(5) 0.073(2) Uiso 0.50 1 d PD E 1
C142 C 0.0369(5) 0.4686(3) 0.7784(8) 0.109(4) Uiso 0.50 1 d PD E 1
C143 C 0.0000 0.4871(6) 0.7500 0.114(6) Uiso 0.50 2 d SPD . 1
C144 C 0.0000 0.3678(6) 0.7500 0.121(8) Uiso 0.25 1 d PD F 1
C145 C 0.0711(5) 0.4882(4) 0.8153(7) 0.086(3) Uiso 0.50 1 d PD E 1
C146 C 0.1858(6) 0.5547(5) 0.5942(11) 0.082(6) Uiso 0.25 1 d PD G 3
C147 C 0.1400(6) 0.5418(5) 0.5857(13) 0.093(7) Uiso 0.25 1 d PD G 3
C148 C 0.1296(6) 0.5022(5) 0.5886(14) 0.098(7) Uiso 0.25 1 d PD G 3
C149 C 0.1664(6) 0.4779(6) 0.5907(14) 0.087(8) Uiso 0.25 1 d PD G 3
C150 C 0.2132(5) 0.4904(4) 0.6016(10) 0.067(5) Uiso 0.25 1 d PD G 3
C151 C 0.2237(7) 0.5285(5) 0.5907(15) 0.107(8) Uiso 0.25 1 d PD G 3
C152 C 0.1998(13) 0.5944(6) 0.597(2) 0.095(16) Uiso 0.25 1 d PD G 3
C153 C 0.0795(7) 0.4925(5) 0.5863(11) 0.054(5) Uiso 0.25 1 d PD G 3
C154 C 0.2567(8) 0.4658(7) 0.5911(16) 0.107(8) Uiso 0.25 1 d PD G 3
C155 C 0.0419(5) 0.3990(5) 0.7216(10) 0.079(5) Uiso 0.25 1 d PD H 3
C156 C 0.0876(5) 0.3898(5) 0.7049(10) 0.078(5) Uiso 0.25 1 d PD H 3
C157 C 0.1257(6) 0.4134(5) 0.7194(11) 0.086(6) Uiso 0.25 1 d PD H 3
C158 C 0.1163(6) 0.4450(6) 0.7544(12) 0.078(3) Uiso 0.25 1 d PD H 3
C159 C 0.0715(6) 0.4524(5) 0.7786(11) 0.081(6) Uiso 0.25 1 d PD H 3
C160 C 0.0313(6) 0.4316(5) 0.7588(11) 0.073(2) Uiso 0.25 1 d PD . 3
C161 C 0.0036(8) 0.3715(7) 0.7152(16) 0.104(7) Uiso 0.25 1 d PD . 3
C162 C 0.1739(7) 0.3984(9) 0.7151(18) 0.088(3) Uiso 0.25 1 d PD H 3
C163 C 0.0563(9) 0.4919(6) 0.8043(14) 0.086(3) Uiso 0.25 1 d PD H 3

loop_
_atom_site_aniso_label
_atom_site_aniso_U_11
_atom_site_aniso_U_22
_atom_site_aniso_U_33
_atom_site_aniso_U_23
_atom_site_aniso_U_13
_atom_site_aniso_U_12
N1 0.0516(17) 0.0660(18) 0.0252(13) -0.0106(12) 0.0011(12) -0.0018(15)
N2 0.0429(15) 0.0559(16) 0.0259(13) -0.0024(11) 0.0018(11) -0.0060(13)
N3 0.0452(17) 0.063(2) 0.0489(18) 0.0032(15) 0.0051(14) -0.0087(15)
N4 0.0514(19) 0.107(3) 0.068(2) 0.045(2) -0.0005(18) -0.0028(19)
N5 0.0467(16) 0.0518(16) 0.0459(16) 0.0025(13) -0.0049(13) -0.0038(13)
N6 0.0413(15) 0.0563(17) 0.0398(15) 0.0073(13) -0.0067(12) -0.0039(13)
N7 0.044(2) 0.273(8) 0.052(3) 0.082(4) 0.0025(19) -0.010(3)
N8 0.0388(18) 0.242(6) 0.0262(16) 0.035(3) -0.0067(14) -0.032(3)
N9 0.055(2) 0.168(5) 0.087(3) 0.086(4) 0.018(2) 0.021(3)
N10 0.0508(18) 0.089(2) 0.0426(17) 0.0247(16) -0.0011(15) 0.0101(17)
N11 0.0534(18) 0.0584(18) 0.0403(16) 0.0066(13) -0.0142(14) -0.0112(15)
N12 0.0407(15) 0.0669(18) 0.0288(14) -0.0013(12) 0.0015(11) -0.0085(13)
C1 0.055(2) 0.066(2) 0.0221(14) -0.0058(14) -0.0019(14) -0.0144(17)
C2 0.0494(19) 0.061(2) 0.0285(15) -0.0014(14) 0.0011(14) -0.0161(16)
C3 0.049(2) 0.062(2) 0.0397(18) 0.0007(16) 0.0035(15) -0.0099(17)
C4 0.053(2) 0.0522(19) 0.0430(19) 0.0028(15) 0.0004(16) -0.0051(16)
C5 0.0481(19) 0.063(2) 0.0323(16) 0.0014(15) 0.0013(15) -0.0091(17)
C6 0.0510(19) 0.071(2) 0.0243(15) -0.0073(14) -0.0004(14) -0.0065(18)
C7 0.0489(18) 0.062(2) 0.0227(14) -0.0091(14) -0.0024(13) -0.0124(16)
C8 0.054(2) 0.063(2) 0.044(2) 0.0001(17) -0.0022(17) -0.0129(19)
C9 0.053(2) 0.0463(18) 0.0392(18) -0.0048(14) -0.0048(15) -0.0026(15)
C10 0.050(3) 0.227(8) 0.062(3) 0.078(4) -0.006(2) -0.027(4)
C11 0.057(3) 0.226(8) 0.069(3) 0.077(4) -0.018(3) -0.058(4)
C12 0.051(3) 0.238(9) 0.067(3) 0.097(5) 0.004(3) -0.002(4)
C13 0.060(3) 0.169(6) 0.104(5) 0.087(5) 0.011(3) 0.011(4)
C14 0.055(3) 0.150(5) 0.071(3) 0.065(4) 0.017(2) 0.012(3)
C15 0.046(2) 0.180(7) 0.073(4) 0.070(4) -0.002(2) -0.012(3)
C16 0.048(2) 0.243(8) 0.044(3) 0.054(4) -0.009(2) -0.047(4)
C17 0.052(3) 0.236(9) 0.086(4) 0.103(6) 0.000(3) -0.021(4)
C18 0.065(3) 0.122(4) 0.083(4) 0.054(3) 0.010(3) 0.008(3)
C19 0.051(2) 0.064(2) 0.053(2) 0.0053(18) -0.0169(18) -0.0108(18)
C20 0.054(2) 0.060(2) 0.045(2) 0.0092(17) -0.0152(17) 0.0014(18)
C21 0.0493(19) 0.058(2) 0.049(2) 0.0118(17) -0.0120(17) -0.0100(17)
C22 0.059(2) 0.059(2) 0.052(2) 0.0137(17) -0.0112(18) -0.0025(18)
C23 0.052(2) 0.065(2) 0.055(2) 0.0100(18) -0.0127(18) -0.0008(18)
C24 0.0425(19) 0.091(3) 0.054(2) 0.017(2) -0.0147(17) -0.003(2)
C25 0.054(2) 0.073(3) 0.043(2) 0.0091(18) -0.0158(17) -0.014(2)
C26 0.0413(18) 0.0468(18) 0.049(2) 0.0114(16) -0.0084(15) 0.0033(15)
C27 0.053(2) 0.091(3) 0.048(2) 0.011(2) -0.0066(19) 0.007(2)
C28 0.0355(17) 0.091(3) 0.0285(16) 0.0015(17) -0.0012(14) -0.0095(17)
C29 0.0381(17) 0.088(3) 0.0231(14) -0.0020(15) 0.0011(13) -0.0109(17)
C30 0.0459(18) 0.068(2) 0.0220(14) -0.0006(14) 0.0008(13) -0.0093(16)
C31 0.0425(18) 0.089(3) 0.0235(15) 0.0030(16) 0.0008(13) -0.0089(18)
C32 0.0420(19) 0.110(3) 0.0249(16) 0.0054(18) -0.0017(14) -0.016(2)
C33 0.0372(18) 0.113(3) 0.0228(15) 0.0008(17) 0.0038(13) -0.011(2)
C34 0.0409(18) 0.080(2) 0.0269(16) -0.0066(16) 0.0017(14) -0.0106(17)
C35 0.0396(17) 0.069(2) 0.0219(14) 0.0002(14) -0.0023(12) -0.0073(15)
C36 0.0400(19) 0.154(5) 0.0223(16) 0.015(2) -0.0031(14) -0.002(2)
C37 0.0405(16) 0.060(2) 0.0268(15) -0.0069(14) 0.0028(13) -0.0063(15)
C38 0.0371(15) 0.0569(18) 0.0227(14) -0.0038(13) 0.0040(12) -0.0065(14)
C39 0.066(2) 0.056(2) 0.0383(18) -0.0102(15) 0.0119(17) -0.0053(18)
C40 0.081(3) 0.064(2) 0.049(2) 0.0133(18) 0.020(2) 0.013(2)
C41 0.064(3) 0.106(3) 0.0375(19) 0.015(2) 0.0051(19) 0.026(2)
C42 0.057(2) 0.084(3) 0.0264(16) -0.0016(16) -0.0056(15) 0.000(2)
C43 0.045(2) 0.065(2) 0.058(2) 0.0103(18) 0.0046(17) -0.0074(17)
C44 0.050(2) 0.075(3) 0.075(3) 0.025(2) 0.005(2) -0.004(2)
C45 0.057(3) 0.093(3) 0.085(4) 0.029(3) 0.013(2) 0.002(2)
C46 0.054(3) 0.092(4) 0.108(5) 0.009(3) 0.020(3) -0.001(3)
C47 0.055(2) 0.079(3) 0.069(3) -0.008(2) 0.015(2) -0.008(2)
C48 0.056(2) 0.070(2) 0.067(3) -0.014(2) 0.006(2) -0.009(2)
C49 0.0443(18) 0.0532(19) 0.0433(19) -0.0039(15) -0.0082(15) 0.0005(15)
C50 0.0332(15) 0.0542(19) 0.0478(19) 0.0030(16) -0.0080(14) 0.0008(15)
C51 0.0391(18) 0.058(2) 0.062(2) 0.0010(18) -0.0035(17) -0.0049(16)
C52 0.0405(19) 0.073(3) 0.075(3) -0.006(2) -0.0105(19) -0.0104(18)
C53 0.045(2) 0.074(3) 0.067(3) -0.009(2) -0.0157(19) 0.0035(19)
C54 0.057(2) 0.065(2) 0.043(2) -0.0003(17) -0.0141(17) 0.0054(18)
C55 0.039(2) 0.287(10) 0.028(2) 0.050(4) -0.0045(18) -0.031(4)
C56 0.033(2) 0.330(11) 0.0231(18) 0.040(4) -0.0033(17) -0.019(4)
C57 0.043(2) 0.350(13) 0.023(2) -0.013(4) -0.0041(18) -0.024(5)
C58 0.038(2) 0.55(2) 0.033(2) -0.067(6) -0.004(2) 0.000(6)
C59 0.026(2) 0.470(18) 0.030(2) -0.046(5) -0.0028(17) -0.010(5)
C60 0.039(2) 0.394(15) 0.039(3) 0.053(5) 0.000(2) 0.006(5)
C61 0.050(2) 0.164(6) 0.072(3) 0.074(4) 0.003(2) 0.015(3)
C62 0.058(2) 0.107(4) 0.048(2) 0.029(2) 0.0023(19) 0.023(2)
C63 0.065(3) 0.096(3) 0.054(2) 0.022(2) 0.010(2) 0.019(2)
C64 0.092(4) 0.128(5) 0.051(3) 0.028(3) 0.016(3) 0.030(3)
C65 0.081(4) 0.164(6) 0.084(4) 0.076(4) 0.032(3) 0.052(4)
C66 0.076(3) 0.212(8) 0.107(5) 0.109(6) 0.040(4) 0.053(5)
C67 0.052(2) 0.076(2) 0.0295(16) 0.0080(16) -0.0059(15) -0.0152(19)
C68 0.0416(17) 0.065(2) 0.0287(15) 0.0070(14) 0.0047(13) -0.0152(16)
C69 0.063(2) 0.081(3) 0.041(2) -0.0080(19) 0.0148(18) -0.023(2)
C70 0.073(3) 0.099(3) 0.044(2) -0.018(2) 0.023(2) -0.021(3)
C71 0.066(3) 0.147(5) 0.0306(19) 0.002(2) 0.0135(19) -0.044(3)
C72 0.066(3) 0.090(3) 0.046(2) 0.011(2) 0.005(2) -0.033(2)
C73 0.055(2) 0.068(3) 0.080(3) -0.021(2) 0.037(2) -0.015(2)
C74 0.065(3) 0.085(3) 0.073(3) -0.008(3) 0.034(3) -0.009(2)
C75 0.062(3) 0.088(3) 0.064(3) 0.004(2) 0.028(2) -0.020(2)
C76 0.060(2) 0.082(3) 0.056(2) -0.017(2) 0.019(2) -0.022(2)
C77 0.053(2) 0.083(3) 0.062(3) -0.019(2) 0.029(2) -0.012(2)
C78 0.054(2) 0.097(3) 0.058(3) -0.021(2) 0.022(2) -0.022(2)
C79 0.068(3) 0.097(4) 0.110(5) -0.040(3) 0.030(3) -0.025(3)
C80 0.100(4) 0.107(4) 0.066(3) 0.003(3) 0.014(3) -0.004(3)
C81 0.068(3) 0.087(3) 0.060(3) -0.015(2) 0.021(2) -0.004(2)
C82 0.063(4) 0.165(9) 0.056(4) 0.000 -0.003(3) 0.000
C83 0.086(4) 0.128(6) 0.112(6) -0.056(5) -0.048(4) 0.029(4)
C84 0.067(3) 0.141(6) 0.072(4) 0.001(4) -0.001(3) -0.003(3)
C85 0.057(4) 0.114(6) 0.117(8) 0.000 0.000(5) 0.000
C86 0.46(4) 0.087(7) 0.37(3) 0.000 -0.37(3) 0.000
C87 0.081(4) 0.267(12) 0.080(4) 0.061(6) -0.005(4) 0.024(6)
C89 0.073(4) 0.106(5) 0.041(3) 0.007(3) -0.002(3) -0.025(4)
C93 0.090(5) 0.094(5) 0.052(4) -0.005(4) 0.008(4) -0.022(4)
C94 0.086(4) 0.129(5) 0.087(4) 0.036(4) 0.017(3) -0.014(4)
C95 0.095(6) 0.219(13) 0.041(4) 0.019(5) -0.009(4) -0.066(8)
C96 0.098(6) 0.081(5) 0.067(5) -0.001(4) 0.015(4) 0.000(4)
C97 0.198(18) 0.098(8) 0.030(4) 0.002(4) -0.009(6) -0.006(7)
C99 0.076(5) 0.116(6) 0.043(3) 0.020(4) 0.008(3) 0.007(5)

loop_
_atom_type_symbol
_atom_type_description
_atom_type_scat_dispersion_real
_atom_type_scat_dispersion_imag
_atom_type_scat_source
C C 0.0033 0.0016 'International Tables Vol C Tables 4.2.6.8 and 6.1.1.4'
H H 0.0000 0.0000 'International Tables Vol C Tables 4.2.6.8 and 6.1.1.4'
N N 0.0061 0.0033 'International Tables Vol C Tables 4.2.6.8 and 6.1.1.4'

loop_
_geom_angle_atom_site_label_1
_geom_angle_atom_site_label_2
_geom_angle_atom_site_label_3
_geom_angle
_geom_angle_site_symmetry_1
_geom_angle_site_symmetry_3
C7 N1 C37 119.1(3) . .
C34 N2 C38 117.5(3) . .
C8 N3 C43 115.7(3) . .
C18 N4 C44 114.6(5) . .
C9 N5 C49 119.4(3) . .
C26 N6 C50 117.3(3) . .
C16 N7 C55 117.8(5) . .
C36 N8 C56 118.0(3) . .
C17 N9 C61 113.9(6) . .
C27 N10 C62 114.9(4) . .
C25 N11 C67 118.4(3) . .
C35 N12 C68 116.8(3) . .
C6 C1 C2 119.3(4) . .
C6 C1 C7 120.1(3) . .
C2 C1 C7 120.4(3) . .
C3 C2 C1 120.8(3) . .
C3 C2 H2 119.6 . .
C1 C2 H2 119.6 . .
C2 C3 C4 118.8(4) . .
C2 C3 C8 119.0(3) . .
C4 C3 C8 122.2(4) . .
C5 C4 C3 120.1(4) . .
C5 C4 H4 119.9 . .
C3 C4 H4 119.9 . .
C6 C5 C4 120.8(3) . .
C6 C5 C9 119.4(3) . .
C4 C5 C9 119.8(3) . .
C5 C6 C1 120.1(4) . .
C5 C6 H6 119.9 . .
C1 C6 H6 119.9 . .
N1 C7 C1 123.0(3) . .
N1 C7 H7 118.5 . .
C1 C7 H7 118.5 . .
N3 C8 C3 123.2(4) . .
N3 C8 H8 118.4 . .
C3 C8 H8 118.4 . .
N5 C9 C5 121.9(3) . .
N5 C9 H9 119.1 . .
C5 C9 H9 119.1 . .
C15 C10 C11 117.6(8) . .
C15 C10 C16 122.0(5) . .
C11 C10 C16 120.4(6) . .
C12 C11 C10 122.8(7) . .
C12 C11 H11 118.6 . .
C10 C11 H11 118.6 . .
C11 C12 C13 122.3(5) . .
C11 C12 C17 122.9(8) . .
C13 C12 C17 114.7(9) . .
C14 C13 C12 114.5(8) . .
C14 C13 H13 122.8 . .
C12 C13 H13 122.8 . .
C15 C14 C13 121.6(7) . .
C15 C14 C18 123.7(4) . .
C13 C14 C18 114.8(7) . .
C10 C15 C14 121.2(5) . .
C10 C15 H15 119.4 . .
C14 C15 H15 119.4 . .
N7 C16 C10 120.7(6) . .
N7 C16 H16 119.6 . .
C10 C16 H16 119.6 . .
N9 C17 C12 123.3(8) . .
N9 C17 H17 118.4 . .
C12 C17 H17 118.4 . .
N4 C18 C14 120.7(6) . .
N4 C18 H18 119.6 . .
C14 C18 H18 119.6 . .
C24 C19 C20 118.7(4) . .
C24 C19 C25 122.2(4) . .
C20 C19 C25 119.1(4) . .
C21 C20 C19 120.9(4) . .
C21 C20 H20 119.6 . .
C19 C20 H20 119.6 . .
C20 C21 C22 119.4(4) . .
C20 C21 C26 120.2(4) . .
C22 C21 C26 120.4(4) . .
C23 C22 C21 120.7(4) . .
C23 C22 H22 119.6 . .
C21 C22 H22 119.6 . .
C22 C23 C24 118.7(4) . .
C22 C23 C27 117.1(4) . .
C24 C23 C27 124.2(4) . .
C19 C24 C23 121.6(4) . .
C19 C24 H24 119.2 . .
C23 C24 H24 119.2 . .
N11 C25 C19 123.7(3) . .
N11 C25 H25 118.2 . .
C19 C25 H25 118.2 . .
N6 C26 C21 122.8(3) . .
N6 C26 H26 118.6 . .
C21 C26 H26 118.6 . .
N10 C27 C23 122.2(4) . .
N10 C27 H27 118.9 . .
C23 C27 H27 118.9 . .
C33 C28 C29 119.7(3) . .
C33 C28 C34 119.9(3) . .
C29 C28 C34 120.3(3) . .
C30 C29 C28 119.5(3) . .
C30 C29 H29 120.3 . .
C28 C29 H29 120.3 . .
C31 C30 C29 120.2(3) . .
C31 C30 C35 120.3(3) . .
C29 C30 C35 119.3(3) . .
C30 C31 C32 121.0(3) . .
C30 C31 H31 119.5 . .
C32 C31 H31 119.5 . .
C33 C32 C31 119.0(3) . .
C33 C32 C36 123.4(3) . .
C31 C32 C36 117.5(3) . .
C32 C33 C28 120.6(3) . .
C32 C33 H33 119.7 . .
C28 C33 H33 119.7 . .
N2 C34 C28 123.7(3) . .
N2 C34 H34 118.2 . .
C28 C34 H34 118.2 . .
N12 C35 C30 122.3(3) . .
N12 C35 H35 118.8 . .
C30 C35 H35 118.8 . .
N8 C36 C32 124.9(4) . .
N8 C36 H36 117.5 . .
C32 C36 H36 117.5 . .
N1 C37 C38 108.9(3) . .
N1 C37 C42 108.2(3) . .
C38 C37 C42 110.9(3) . .
N1 C37 H37 109.6 . .
C38 C37 H37 109.6 . .
C42 C37 H37 109.6 . .
N2 C38 C37 110.5(3) . .
N2 C38 C39 109.6(3) . .
C37 C38 C39 109.8(3) . .
N2 C38 H38 109.0 . .
C37 C38 H38 109.0 . .
C39 C38 H38 109.0 . .
C40 C39 C38 112.6(3) . .
C40 C39 H39A 109.1 . .
C38 C39 H39A 109.1 . .
C40 C39 H39B 109.1 . .
C38 C39 H39B 109.1 . .
H39A C39 H39B 107.8 . .
C41 C40 C39 110.3(4) . .
C41 C40 H40A 109.6 . .
C39 C40 H40A 109.6 . .
C41 C40 H40B 109.6 . .
C39 C40 H40B 109.6 . .
H40A C40 H40B 108.1 . .
C40 C41 C42 110.7(4) . .
C40 C41 H41A 109.5 . .
C42 C41 H41A 109.5 . .
C40 C41 H41B 109.5 . .
C42 C41 H41B 109.5 . .
H41A C41 H41B 108.1 . .
C41 C42 C37 111.2(3) . .
C41 C42 H42A 109.4 . .
C37 C42 H42A 109.4 . .
C41 C42 H42B 109.4 . .
C37 C42 H42B 109.4 . .
H42A C42 H42B 108.0 . .
N3 C43 C48 108.0(3) . .
N3 C43 C44 109.1(3) . .
C48 C43 C44 111.0(4) . .
N3 C43 H43 109.6 . .
C48 C43 H43 109.6 . .
C44 C43 H43 109.6 . .
N4 C44 C45 108.8(4) . .
N4 C44 C43 109.7(4) . .
C45 C44 C43 110.8(4) . .
N4 C44 H44 109.2 . .
C45 C44 H44 109.2 . .
C43 C44 H44 109.2 . .
C46 C45 C44 111.6(5) . .
C46 C45 H45A 109.3 . .
C44 C45 H45A 109.3 . .
C46 C45 H45B 109.3 . .
C44 C45 H45B 109.3 . .
H45A C45 H45B 108.0 . .
C45 C46 C47 111.4(5) . .
C45 C46 H46A 109.4 . .
C47 C46 H46A 109.4 . .
C45 C46 H46B 109.4 . .
C47 C46 H46B 109.4 . .
H46A C46 H46B 108.0 . .
C46 C47 C48 109.1(4) . .
C46 C47 H47A 109.9 . .
C48 C47 H47A 109.9 . .
C46 C47 H47B 109.9 . .
C48 C47 H47B 109.9 . .
H47A C47 H47B 108.3 . .
C43 C48 C47 111.9(4) . .
C43 C48 H48A 109.2 . .
C47 C48 H48A 109.2 . .
C43 C48 H48B 109.2 . .
C47 C48 H48B 109.2 . .
H48A C48 H48B 107.9 . .
N5 C49 C50 109.9(3) . .
N5 C49 C54 110.0(3) . .
C50 C49 C54 111.4(3) . .
N5 C49 H49 108.5 . .
C50 C49 H49 108.5 . .
C54 C49 H49 108.5 . .
N6 C50 C49 109.9(3) . .
N6 C50 C51 106.9(3) . .
C49 C50 C51 111.5(3) . .
N6 C50 H50 109.5 . .
C49 C50 H50 109.5 . .
C51 C50 H50 109.5 . .
C52 C51 C50 110.1(3) . .
C52 C51 H51A 109.6 . .
C50 C51 H51A 109.6 . .
C52 C51 H51B 109.6 . .
C50 C51 H51B 109.6 . .
H51A C51 H51B 108.1 . .
C53 C52 C51 110.5(3) . .
C53 C52 H52A 109.6 . .
C51 C52 H52A 109.6 . .
C53 C52 H52B 109.6 . .
C51 C52 H52B 109.6 . .
H52A C52 H52B 108.1 . .
C52 C53 C54 111.0(4) . .
C52 C53 H53A 109.4 . .
C54 C53 H53A 109.4 . .
C52 C53 H53B 109.4 . .
C54 C53 H53B 109.4 . .
H53A C53 H53B 108.0 . .
C53 C54 C49 112.0(3) . .
C53 C54 H54A 109.2 . .
C49 C54 H54A 109.2 . .
C53 C54 H54B 109.2 . .
C49 C54 H54B 109.2 . .
H54A C54 H54B 107.9 . .
N7 C55 C56 110.9(5) . .
N7 C55 C60 107.0(8) . .
C56 C55 C60 110.4(6) . .
N7 C55 H55 109.5 . .
C56 C55 H55 109.5 . .
C60 C55 H55 109.5 . .
N8 C56 C57 110.9(8) . .
N8 C56 C55 111.8(5) . .
C57 C56 C55 111.4(5) . .
N8 C56 H56 107.5 . .
C57 C56 H56 107.5 . .
C55 C56 H56 107.5 . .
C56 C57 C58 111.1(9) . .
C56 C57 H57A 109.4 . .
C58 C57 H57A 109.4 . .
C56 C57 H57B 109.4 . .
C58 C57 H57B 109.4 . .
H57A C57 H57B 108.0 . .
C59 C58 C57 111.6(5) . .
C59 C58 H58A 109.3 . .
C57 C58 H58A 109.3 . .
C59 C58 H58B 109.3 . .
C57 C58 H58B 109.3 . .
H58A C58 H58B 108.0 . .
C58 C59 C60 109.8(6) . .
C58 C59 H59A 109.7 . .
C60 C59 H59A 109.7 . .
C58 C59 H59B 109.7 . .
C60 C59 H59B 109.7 . .
H59A C59 H59B 108.2 . .
C55 C60 C59 110.2(9) . .
C55 C60 H60A 109.6 . .
C59 C60 H60A 109.6 . .
C55 C60 H60B 109.6 . .
C59 C60 H60B 109.6 . .
H60A C60 H60B 108.1 . .
N9 C61 C66 105.5(5) . .
N9 C61 C62 108.7(4) . .
C66 C61 C62 109.6(6) . .
N9 C61 H61 110.9 . .
C66 C61 H61 110.9 . .
C62 C61 H61 110.9 . .
N10 C62 C63 107.7(4) . .
N10 C62 C61 109.5(5) . .
C63 C62 C61 107.9(4) . .
N10 C62 H62 110.5 . .
C63 C62 H62 110.5 . .
C61 C62 H62 110.5 . .
C64 C63 C62 111.7(4) . .
C64 C63 H63A 109.3 . .
C62 C63 H63A 109.3 . .
C64 C63 H63B 109.3 . .
C62 C63 H63B 109.3 . .
H63A C63 H63B 107.9 . .
C65 C64 C63 110.2(6) . .
C65 C64 H64A 109.6 . .
C63 C64 H64A 109.6 . .
C65 C64 H64B 109.6 . .
C63 C64 H64B 109.6 . .
H64A C64 H64B 108.1 . .
C64 C65 C66 110.1(5) . .
C64 C65 H65A 109.6 . .
C66 C65 H65A 109.6 . .
C64 C65 H65B 109.6 . .
C66 C65 H65B 109.6 . .
H65A C65 H65B 108.2 . .
C61 C66 C65 111.5(5) . .
C61 C66 H66A 109.3 . .
C65 C66 H66A 109.3 . .
C61 C66 H66B 109.3 . .
C65 C66 H66B 109.3 . .
H66A C66 H66B 108.0 . .
N11 C67 C68 110.8(3) . .
N11 C67 C72 108.2(3) . .
C68 C67 C72 110.7(4) . .
N11 C67 H67 109.1 . .
C68 C67 H67 109.1 . .
C72 C67 H67 109.1 . .
N12 C68 C69 108.2(3) . .
N12 C68 C67 110.0(3) . .
C69 C68 C67 110.1(3) . .
N12 C68 H68 109.5 . .
C69 C68 H68 109.5 . .
C67 C68 H68 109.5 . .
C68 C69 C70 110.6(3) . .
C68 C69 H69A 109.5 . .
C70 C69 H69A 109.5 . .
C68 C69 H69B 109.5 . .
C70 C69 H69B 109.5 . .
H69A C69 H69B 108.1 . .
C69 C70 C71 110.8(4) . .
C69 C70 H70A 109.5 . .
C71 C70 H70A 109.5 . .
C69 C70 H70B 109.5 . .
C71 C70 H70B 109.5 . .
H70A C70 H70B 108.1 . .
C72 C71 C70 111.6(3) . .
C72 C71 H71A 109.3 . .
C70 C71 H71A 109.3 . .
C72 C71 H71B 109.3 . .
C70 C71 H71B 109.3 . .
H71A C71 H71B 108.0 . .
C71 C72 C67 111.1(3) . .
C71 C72 H72A 109.4 . .
C67 C72 H72A 109.4 . .
C71 C72 H72B 109.4 . .
C67 C72 H72B 109.4 . .
H72A C72 H72B 108.0 . .
C74 C73 C78 118.5(4) . .
C74 C73 C79 123.8(5) . .
C78 C73 C79 117.8(5) . .
C73 C74 C75 122.2(5) . .
C73 C74 H74 118.9 . .
C75 C74 H74 118.9 . .
C76 C75 C74 117.8(5) . .
C76 C75 C80 121.7(5) . .
C74 C75 C80 120.4(5) . .
C75 C76 C77 123.2(4) . .
C75 C76 H76 118.4 . .
C77 C76 H76 118.4 . .
C78 C77 C76 117.1(5) . .
C78 C77 C81 120.7(5) . .
C76 C77 C81 122.1(4) . .
C77 C78 C73 121.1(5) . .
C77 C78 H78 119.5 . .
C73 C78 H78 119.5 . .
C73 C79 H79A 109.5 . .
C73 C79 H79B 109.5 . .
H79A C79 H79B 109.5 . .
C73 C79 H79C 109.5 . .
H79A C79 H79C 109.5 . .
H79B C79 H79C 109.5 . .
C75 C80 H80A 109.5 . .
C75 C80 H80B 109.5 . .
H80A C80 H80B 109.5 . .
C75 C80 H80C 109.5 . .
H80A C80 H80C 109.5 . .
H80B C80 H80C 109.5 . .
C77 C81 H81A 109.5 . .
C77 C81 H81B 109.5 . .
H81A C81 H81B 109.5 . .
C77 C81 H81C 109.5 . .
H81A C81 H81C 109.5 . .
H81B C81 H81C 109.5 . .
C86 C82 C83 124.3(4) . 3_556
C86 C82 C83 124.3(4) . .
C83 C82 C83 111.3(9) 3_556 .
C84 C83 C82 125.3(7) . .
C84 C83 H83 117.3 . .
C82 C83 H83 117.3 . .
C83 C84 C85 117.1(7) . .
C83 C84 C87 122.7(8) . .
C85 C84 C87 120.2(8) . .
C84 C85 C84 123.9(9) 3_556 .
C84 C85 H85 118.1 3_556 .
C84 C85 H85 118.1 . .
C82 C86 H86A 109.5 . .
C82 C86 H86B 109.5 . .
H86A C86 H86B 109.5 . .
C82 C86 H86C 109.5 . .
H86A C86 H86C 109.5 . .
H86B C86 H86C 109.5 . .
C84 C87 H87A 109.5 . .
C84 C87 H87B 109.5 . .
H87A C87 H87B 109.5 . .
C84 C87 H87C 109.5 . .
H87A C87 H87C 109.5 . .
H87B C87 H87C 109.5 . .
C103 C88 C98 72(4) . .
C103 C88 C93 78(4) . .
C98 C88 C93 135(2) . .
C103 C88 C94 94(4) . .
C98 C88 C94 87.1(17) . .
C93 C88 C94 128.7(12) . .
C103 C88 C89 128(4) . .
C98 C88 C89 68.4(15) . .
C93 C88 C89 107.5(11) . .
C94 C88 C89 116.4(12) . .
C103 C88 C99 43(3) . .
C98 C88 C99 35.1(13) . .
C93 C88 C99 101.7(11) . .
C94 C88 C99 105.9(11) . .
C89 C88 C99 86.5(9) . .
C90 C89 C98 124.6(9) . .
C90 C89 C102 23.0(7) . .
C98 C89 C102 118.5(9) . .
C90 C89 C88 122.1(10) . .
C98 C89 C88 29.5(7) . .
C102 C89 C88 129.8(10) . .
C90 C89 C103 115.0(12) . .
C98 C89 C103 21.6(10) . .
C102 C89 C103 118.5(11) . .
C88 C89 C103 13.4(9) . .
C102 C90 C89 91(2) . .
C102 C90 C91 129(3) . .
C89 C90 C91 118.9(13) . .
C102 C90 C95 78(2) . .
C89 C90 C95 124.9(10) . .
C91 C90 C95 109.0(12) . .
C102 C90 C101 44(2) . .
C89 C90 C101 107.9(11) . .
C91 C90 C101 85.8(11) . .
C95 C90 C101 100.9(11) . .
C90 C91 C92 118.2(17) . .
C90 C91 C104 119.4(16) . .
C92 C91 C104 12.3(13) . .
C90 C91 C102 13.8(7) . .
C92 C91 C102 120.5(15) . .
C104 C91 C102 118.3(14) . .
C90 C91 C105 103.7(12) . .
C92 C91 C105 51.5(12) . .
C104 C91 C105 39.6(10) . .
C102 C91 C105 94.7(10) . .
C93 C92 C91 112.6(19) . .
C93 C92 C96 127.4(18) . .
C91 C92 C96 113.4(17) . .
C93 C92 C105 107.3(17) . .
C91 C92 C105 81.1(13) . .
C96 C92 C105 103.7(16) . .
C92 C93 C88 128.8(14) . .
C92 C93 C103 124.3(17) . .
C88 C93 C103 23.3(15) . .
C92 C93 C104 16.9(15) . .
C88 C93 C104 127.4(14) . .
C103 C93 C104 115.6(16) . .
C92 C93 C98 116.1(12) . .
C88 C93 C98 15.5(7) . .
C103 C93 C98 17.6(16) . .
C104 C93 C98 112.5(12) . .
C88 C94 C103 20.9(14) . .
C88 C94 C98 28.3(7) . .
C103 C94 C98 28.9(11) . .
C102 C95 C90 21.5(6) . .
C104 C96 C92 16.3(13) . .
C100 C97 C106 23.4(8) . .
C88 C98 C103 43(2) . .
C88 C98 C99 123.4(19) . .
C103 C98 C99 85(2) . .
C88 C98 C89 82.2(17) . .
C103 C98 C89 117(3) . .
C99 C98 C89 116.6(10) . .
C88 C98 C94 64.6(15) . .
C103 C98 C94 75(2) . .
C99 C98 C94 130.6(11) . .
C89 C98 C94 112.8(9) . .
C88 C98 C93 29.5(14) . .
C103 C98 C93 32(3) . .
C99 C98 C93 95.7(9) . .
C89 C98 C93 85.0(8) . .
C94 C98 C93 89.9(7) . .
C98 C99 C106 133.5(11) . .
C98 C99 C103 35.4(16) . .
C106 C99 C103 121.9(18) . .
C98 C99 C100 130.1(10) . .
C106 C99 C100 23.6(8) . .
C103 C99 C100 136.6(17) . .
C98 C99 C88 21.5(8) . .
C106 C99 C88 122.3(10) . .
C103 C99 C88 16.3(17) . .
C100 C99 C88 129.7(9) . .
C106 C100 C97 100(2) . .
C106 C100 C101 113(2) . .
C97 C100 C101 120.9(14) . .
C106 C100 C99 52.5(19) . .
C97 C100 C99 126.8(13) . .
C101 C100 C99 112.1(11) . .
C106 C100 C105 39.0(19) . .
C97 C100 C105 98.3(13) . .
C101 C100 C105 82.0(10) . .
C99 C100 C105 84.8(9) . .
C102 C101 C100 119.8(14) . .
C102 C101 C90 17.7(8) . .
C100 C101 C90 117.5(12) . .
C102 C101 C106 111.2(12) . .
C100 C101 C106 18.7(7) . .
C90 C101 C106 104.1(10) . .
C90 C102 C101 118(3) . .
C90 C102 C89 66(2) . .
C101 C102 C89 122.2(13) . .
C90 C102 C95 80(2) . .
C101 C102 C95 120.3(13) . .
C89 C102 C95 117.2(11) . .
C90 C102 C91 37(2) . .
C101 C102 C91 81.8(11) . .
C89 C102 C91 91.6(11) . .
C95 C102 C91 91.0(11) . .
C88 C103 C98 65(4) . .
C88 C103 C99 121(5) . .
C98 C103 C99 59.9(17) . .
C88 C103 C93 78(4) . .
C98 C103 C93 130(4) . .
C99 C103 C93 123(2) . .
C88 C103 C94 66(4) . .
C98 C103 C94 76(3) . .
C99 C103 C94 118(2) . .
C93 C103 C94 118.3(14) . .
C88 C103 C89 39(3) . .
C98 C103 C89 42(2) . .
C99 C103 C89 83.5(17) . .
C93 C103 C89 89.0(19) . .
C94 C103 C89 91.5(18) . .
C105 C104 C93 117(2) . .
C105 C104 C96 124(2) . .
C93 C104 C96 119.0(19) . .
C105 C104 C91 81.6(15) . .
C93 C104 C91 93.3(17) . .
C96 C104 C91 102.6(17) . .
C104 C105 C106 123.8(16) . .
C104 C105 C92 12.0(16) . .
C106 C105 C92 118.7(13) . .
C104 C105 C100 131.2(15) . .
C106 C105 C100 15.4(7) . .
C92 C105 C100 123.1(12) . .
C104 C105 C91 58.9(14) . .
C106 C105 C91 102.7(10) . .
C92 C105 C91 47.4(11) . .
C100 C105 C91 95.3(9) . .
C100 C106 C99 104(2) . .
C100 C106 C105 126(2) . .
C99 C106 C105 117.7(13) . .
C100 C106 C97 56(2) . .
C99 C106 C97 130.1(14) . .
C105 C106 C97 109.3(13) . .
C100 C106 C101 48(2) . .
C99 C106 C101 107.2(11) . .
C105 C106 C101 85.5(10) . .
C97 C106 C101 91.7(11) . .
C108 C107 C112 118.0(9) . .
C108 C107 C113 128.1(10) . .
C112 C107 C113 113.9(10) . .
C107 C108 C109 120.6(10) . .
C110 C109 C108 121.4(10) . .
C110 C109 C114 122.5(12) . .
C108 C109 C114 115.9(12) . .
C109 C110 C111 120.6(10) . .
C110 C111 C112 119.4(8) . .
C110 C111 C115 118.4(10) . .
C112 C111 C115 121.0(10) . .
C111 C112 C107 119.9(9) . .
C117 C116 C121 117.5(11) . .
C117 C116 C122 127.3(14) . .
C121 C116 C122 113.3(14) . .
C116 C117 C118 122.7(10) . .
C119 C118 C117 115.7(10) . .
C119 C118 C123 125.4(11) . .
C117 C118 C123 118.5(10) . .
C118 C119 C120 125.2(10) . .
C121 C120 C119 118.5(10) . .
C121 C120 C124 122.0(12) . .
C119 C120 C124 119.5(12) . .
C120 C121 C116 120.2(12) . .
C131 C125 C130 116.4(11) . .
C131 C125 C126 124.2(10) . .
C130 C125 C126 119.0(10) . .
C125 C126 C127 123.5(12) . .
C128 C127 C126 115.1(12) . .
C128 C127 C132 124.1(13) . .
C126 C127 C132 119.0(12) . .
C128 C127 C132 148.4(16) . 3_656
C126 C127 C132 87.3(11) . 3_656
C132 C127 C132 48.2(13) . 3_656
C127 C128 C129 122.2(13) . .
C130 C129 C128 122.2(13) . .
C130 C129 C133 122.3(14) . .
C128 C129 C133 115.0(13) . .
C129 C130 C125 117.2(12) . .
C132 C132 C127 72.2(14) 3_656 .
C132 C132 C127 59.6(12) 3_656 3_656
C127 C132 C127 95.1(15) . 3_656
C135 C134 C135 112.0(18) 4_566 .
C135 C134 C138 124.0(9) 4_566 .
C135 C134 C138 124.0(9) . .
C136 C135 C134 126.3(14) . .
C135 C136 C139 122.3(14) . .
C135 C136 C137 118.0(12) . .
C139 C136 C137 119.7(13) . .
C136 C137 C136 119.3(16) 4_566 .
C144 C140 C141 121.0(7) . 3_556
C144 C140 C141 121.0(7) . .
C141 C140 C141 118.1(14) 3_556 .
C142 C141 C140 119.8(11) . .
C141 C142 C143 119.3(14) . .
C141 C142 C145 117.6(12) . .
C143 C142 C145 122.4(12) . .
C142 C143 C142 123.7(18) . 3_556
C147 C146 C151 119.4(14) . .
C147 C146 C152 125.2(18) . .
C151 C146 C152 114.7(17) . .
C146 C147 C148 120.5(14) . .
C149 C148 C147 117.4(15) . .
C149 C148 C153 127.2(15) . .
C147 C148 C153 115.4(14) . .
C148 C149 C150 122.2(16) . .
C151 C150 C149 118.1(14) . .
C151 C150 C154 110.4(15) . .
C149 C150 C154 124.0(16) . .
C150 C151 C146 117.0(15) . .
C156 C155 C160 121.9(13) . .
C156 C155 C161 121.3(15) . .
C160 C155 C161 115.3(15) . .
C155 C156 C157 121.9(14) . .
C158 C157 C156 116.9(14) . .
C158 C157 C162 120.8(17) . .
C156 C157 C162 119.3(16) . .
C157 C158 C159 122.2(16) . .
C158 C159 C160 121.7(14) . .
C158 C159 C163 123.4(15) . .
C160 C159 C163 109.9(14) . .
C159 C160 C155 114.2(13) . .
C159 C160 C160 148.0(9) . 3_556
C155 C160 C160 95.3(13) . 3_556
C155 C161 C161 90(2) . 3_556

loop_
_geom_bond_atom_site_label_1
_geom_bond_atom_site_label_2
_geom_bond_distance
_geom_bond_site_symmetry_2
N1 C7 1.264(5) .
N1 C37 1.443(5) .
N2 C34 1.264(5) .
N2 C38 1.443(4) .
N3 C8 1.264(6) .
N3 C43 1.475(5) .
N4 C18 1.262(6) .
N4 C44 1.483(7) .
N5 C9 1.254(5) .
N5 C49 1.459(5) .
N6 C26 1.247(5) .
N6 C50 1.469(4) .
N7 C16 1.239(9) .
N7 C55 1.433(12) .
N8 C36 1.259(5) .
N8 C56 1.455(6) .
N9 C17 1.308(12) .
N9 C61 1.471(6) .
N10 C27 1.293(5) .
N10 C62 1.441(6) .
N11 C25 1.254(6) .
N11 C67 1.459(5) .
N12 C35 1.260(4) .
N12 C68 1.465(4) .
C1 C6 1.398(5) .
C1 C2 1.405(5) .
C1 C7 1.481(6) .
C2 C3 1.389(6) .
C2 H2 0.9500 .
C3 C4 1.413(5) .
C3 C8 1.475(6) .
C4 C5 1.386(6) .
C4 H4 0.9500 .
C5 C6 1.379(6) .
C5 C9 1.494(5) .
C6 H6 0.9500 .
C7 H7 0.9500 .
C8 H8 0.9500 .
C9 H9 0.9500 .
C10 C15 1.385(10) .
C10 C11 1.418(8) .
C10 C16 1.495(12) .
C11 C12 1.290(12) .
C11 H11 0.9500 .
C12 C13 1.479(13) .
C12 C17 1.525(8) .
C13 C14 1.416(7) .
C13 H13 0.9500 .
C14 C15 1.390(11) .
C14 C18 1.526(10) .
C15 H15 0.9500 .
C16 H16 0.9500 .
C17 H17 0.9500 .
C18 H18 0.9500 .
C19 C24 1.365(7) .
C19 C20 1.417(5) .
C19 C25 1.470(6) .
C20 C21 1.372(6) .
C20 H20 0.9500 .
C21 C22 1.394(6) .
C21 C26 1.480(5) .
C22 C23 1.394(6) .
C22 H22 0.9500 .
C23 C24 1.398(7) .
C23 C27 1.469(6) .
C24 H24 0.9500 .
C25 H25 0.9500 .
C26 H26 0.9500 .
C27 H27 0.9500 .
C28 C33 1.403(5) .
C28 C29 1.414(5) .
C28 C34 1.472(5) .
C29 C30 1.394(5) .
C29 H29 0.9500 .
C30 C31 1.370(5) .
C30 C35 1.487(5) .
C31 C32 1.421(5) .
C31 H31 0.9500 .
C32 C33 1.377(5) .
C32 C36 1.454(5) .
C33 H33 0.9500 .
C34 H34 0.9500 .
C35 H35 0.9500 .
C36 H36 0.9500 .
C37 C38 1.527(5) .
C37 C42 1.535(5) .
C37 H37 1.0000 .
C38 C39 1.544(5) .
C38 H38 1.0000 .
C39 C40 1.531(6) .
C39 H39A 0.9900 .
C39 H39B 0.9900 .
C40 C41 1.495(8) .
C40 H40A 0.9900 .
C40 H40B 0.9900 .
C41 C42 1.533(7) .
C41 H41A 0.9900 .
C41 H41B 0.9900 .
C42 H42A 0.9900 .
C42 H42B 0.9900 .
C43 C48 1.503(7) .
C43 C44 1.537(6) .
C43 H43 1.0000 .
C44 C45 1.534(7) .
C44 H44 1.0000 .
C45 C46 1.496(9) .
C45 H45A 0.9900 .
C45 H45B 0.9900 .
C46 C47 1.528(8) .
C46 H46A 0.9900 .
C46 H46B 0.9900 .
C47 C48 1.531(6) .
C47 H47A 0.9900 .
C47 H47B 0.9900 .
C48 H48A 0.9900 .
C48 H48B 0.9900 .
C49 C50 1.495(5) .
C49 C54 1.529(5) .
C49 H49 1.0000 .
C50 C51 1.551(5) .
C50 H50 1.0000 .
C51 C52 1.522(6) .
C51 H51A 0.9900 .
C51 H51B 0.9900 .
C52 C53 1.504(7) .
C52 H52A 0.9900 .
C52 H52B 0.9900 .
C53 C54 1.510(6) .
C53 H53A 0.9900 .
C53 H53B 0.9900 .
C54 H54A 0.9900 .
C54 H54B 0.9900 .
C55 C56 1.525(12) .
C55 C60 1.533(7) .
C55 H55 1.0000 .
C56 C57 1.483(14) .
C56 H56 1.0000 .
C57 C58 1.547(8) .
C57 H57A 0.9900 .
C57 H57B 0.9900 .
C58 C59 1.487(13) .
C58 H58A 0.9900 .
C58 H58B 0.9900 .
C59 C60 1.545(17) .
C59 H59A 0.9900 .
C59 H59B 0.9900 .
C60 H60A 0.9900 .
C60 H60B 0.9900 .
C61 C66 1.539(10) .
C61 C62 1.546(8) .
C61 H61 1.0000 .
C62 C63 1.542(6) .
C62 H62 1.0000 .
C63 C64 1.542(8) .
C63 H63A 0.9900 .
C63 H63B 0.9900 .
C64 C65 1.508(10) .
C64 H64A 0.9900 .
C64 H64B 0.9900 .
C65 C66 1.540(7) .
C65 H65A 0.9900 .
C65 H65B 0.9900 .
C66 H66A 0.9900 .
C66 H66B 0.9900 .
C67 C68 1.531(6) .
C67 C72 1.534(6) .
C67 H67 1.0000 .
C68 C69 1.530(5) .
C68 H68 1.0000 .
C69 C70 1.532(6) .
C69 H69A 0.9900 .
C69 H69B 0.9900 .
C70 C71 1.539(8) .
C70 H70A 0.9900 .
C70 H70B 0.9900 .
C71 C72 1.522(7) .
C71 H71A 0.9900 .
C71 H71B 0.9900 .
C72 H72A 0.9900 .
C72 H72B 0.9900 .
C73 C74 1.361(7) .
C73 C78 1.426(7) .
C73 C79 1.479(7) .
C74 C75 1.393(7) .
C74 H74 0.9500 .
C75 C76 1.363(7) .
C75 C80 1.485(8) .
C76 C77 1.409(7) .
C76 H76 0.9500 .
C77 C78 1.376(6) .
C77 C81 1.526(7) .
C78 H78 0.9500 .
C79 H79A 0.9800 .
C79 H79B 0.9800 .
C79 H79C 0.9800 .
C80 H80A 0.9800 .
C80 H80B 0.9800 .
C80 H80C 0.9800 .
C81 H81A 0.9800 .
C81 H81B 0.9800 .
C81 H81C 0.9800 .
C82 C86 1.383(15) .
C82 C83 1.464(10) 3_556
C82 C83 1.464(10) .
C83 C84 1.352(9) .
C83 H83 0.9500 .
C84 C85 1.397(8) .
C84 C87 1.440(10) .
C85 C84 1.397(8) 3_556
C85 H85 0.9500 .
C86 H86A 0.9800 .
C86 H86B 0.9800 .
C86 H86C 0.9800 .
C87 H87A 0.9800 .
C87 H87B 0.9800 .
C87 H87C 0.9800 .
C88 C103 0.56(3) .
C88 C98 0.758(16) .
C88 C93 1.395(19) .
C88 C94 1.442(16) .
C88 C89 1.527(17) .
C88 C99 1.72(2) .
C89 C90 1.332(14) .
C89 C98 1.432(14) .
C89 C102 1.454(16) .
C89 C103 1.93(4) .
C90 C102 0.568(15) .
C90 C91 1.43(2) .
C90 C95 1.528(15) .
C90 C101 1.65(2) .
C91 C92 1.52(3) .
C91 C104 1.76(3) .
C91 C102 1.85(2) .
C91 C105 2.04(2) .
C92 C93 1.29(3) .
C92 C96 1.52(3) .
C92 C105 1.61(3) .
C93 C103 1.40(3) .
C93 C104 1.44(3) .
C93 C98 2.003(17) .
C94 C103 1.58(3) .
C94 C98 1.595(14) .
C95 C102 1.518(16) .
C96 C104 1.49(3) .
C97 C100 1.30(2) .
C97 C106 1.534(19) .
C98 C103 0.79(3) .
C98 C99 1.187(15) .
C99 C106 1.228(16) .
C99 C103 1.366(18) .
C99 C100 1.503(17) .
C100 C106 0.619(16) .
C100 C101 1.43(2) .
C100 C105 1.89(2) .
C101 C102 1.31(2) .
C101 C106 1.77(2) .
C104 C105 1.31(3) .
C105 C106 1.47(2) .
C107 C108 1.375(12) .
C107 C112 1.430(11) .
C107 C113 1.467(12) .
C108 C109 1.405(13) .
C109 C110 1.331(13) .
C109 C114 1.468(14) .
C110 C111 1.395(12) .
C111 C112 1.402(11) .
C111 C115 1.531(14) .
C116 C117 1.402(13) .
C116 C121 1.424(13) .
C116 C122 1.461(15) .
C117 C118 1.420(13) .
C118 C119 1.347(12) .
C118 C123 1.468(13) .
C119 C120 1.386(12) .
C120 C121 1.384(13) .
C120 C124 1.531(14) .
C125 C131 1.390(13) .
C125 C130 1.401(13) .
C125 C126 1.408(13) .
C126 C127 1.423(14) .
C127 C128 1.344(14) .
C127 C132 1.477(14) .
C127 C132 1.63(2) 3_656
C128 C129 1.418(15) .
C129 C130 1.381(14) .
C129 C133 1.543(15) .
C132 C132 1.28(3) 3_656
C132 C127 1.63(2) 3_656
C134 C135 1.405(14) 4_566
C134 C135 1.405(14) .
C134 C138 1.43(2) .
C135 C136 1.366(13) .
C136 C139 1.408(16) .
C136 C137 1.414(13) .
C137 C136 1.414(13) 4_566
C140 C144 1.43(2) .
C140 C141 1.443(12) 3_556
C140 C141 1.443(12) .
C141 C142 1.371(13) .
C142 C143 1.372(14) .
C142 C145 1.426(15) .
C143 C142 1.372(14) 3_556
C146 C147 1.387(15) .
C146 C151 1.418(15) .
C146 C152 1.450(16) .
C147 C148 1.424(15) .
C148 C149 1.350(15) .
C148 C153 1.464(15) .
C149 C150 1.420(15) .
C150 C151 1.393(15) .
C150 C154 1.524(16) .
C155 C156 1.384(14) .
C155 C160 1.428(15) .
C155 C161 1.461(15) .
C156 C157 1.400(15) .
C157 C158 1.363(15) .
C157 C162 1.467(16) .
C158 C159 1.396(15) .
C159 C160 1.419(15) .
C159 C163 1.554(16) .
C160 C160 1.82(4) 3_556
C161 C161 1.50(7) 3_556
